data_8100269
loop_
_publ_author_name
'Cheng, Ya-Qian'
'Hu, Mao-Lin'

_publ_section_title
;
Crystal structure of bis(1,10-phenanthroline)diazidocobalt(II), C~24~H~16~CoN~10~
;
_journal_issue 1
_journal_name_full 'Zeitschrift f\"ur Kristallographie - New Crystal Structures'
_journal_page_first 95
_journal_page_last 96
_journal_volume 218
_journal_year 2003
_chemical_formula_structural 'C24 H16 CoN10'
_chemical_formula_sum 'C24 H16 Co N10'
_chemical_formula_weight 503.40
_space_group_IT_number 2
_symmetry_cell_setting triclinic
_symmetry_space_group_name_Hall '-P 1'
_symmetry_space_group_name_H-M 'P -1'
_cell_angle_alpha 82.252(6)
_cell_angle_beta 82.298(6)
_cell_angle_gamma 72.481(6)
_cell_formula_units_Z 2
_cell_length_a 8.205(3)
_cell_length_b 11.016(4)
_cell_length_c 12.423(5)
_cell_measurement_temperature 293(2)
_cell_volume 1055.9(7)
_diffrn_ambient_temperature 293(2)
_exptl_crystal_density_diffrn 1.583
_cod_depositor_comments
;
The following automatic conversions were performed:
'_symmetry_cell_setting' value 'Triclinic' changed to 'triclinic'
according to '/home/saulius/struct/CIF-dictionaries/cif_core.dic'
dictionary named 'cif_core.dic' version 2.4.1 from 2010-06-29.

Automatic conversion script
Id: cif_fix_enum 1527 2010-12-29 10:47:43Z saulius 
;
_cod_original_formula_sum 'C24 H16 Co1 N10'
_cod_database_code 8100269

loop_
_symmetry_equiv_pos_as_xyz
'x, y, z'
'-x, -y, -z'

loop_
_atom_site_label
_atom_site_type_symbol
_atom_site_fract_x
_atom_site_fract_y
_atom_site_fract_z
_atom_site_U_iso_or_equiv
_atom_site_adp_type
_atom_site_occupancy
_atom_site_symmetry_multiplicity
_atom_site_Wyckoff_symbol
_atom_site_calc_flag
_atom_site_refinement_flags
_atom_site_disorder_assembly
_atom_site_disorder_group
Co1 Co 0.48328(7) 0.28827(5) 0.73495(4) 0.03496(17) Uani 1 2 i d . . .
N1 N 0.6343(5) 0.4083(3) 0.6853(3) 0.0526(10) Uani 1 2 i d . . .
N2 N 0.7838(6) 0.3745(3) 0.6599(3) 0.0586(10) Uani 1 2 i d . . .
N3 N 0.9320(7) 0.3440(5) 0.6320(5) 0.137(2) Uani 1 2 i d . . .
N4 N 0.6983(4) 0.1311(3) 0.7547(3) 0.0573(10) Uani 1 2 i d . . .
N5 N 0.7036(4) 0.0346(3) 0.8087(3) 0.0503(10) Uani 1 2 i d . . .
N6 N 0.7140(5) -0.0636(3) 0.8620(3) 0.0826(14) Uani 1 2 i d . . .
N7 N 0.4480(4) 0.3282(3) 0.8984(2) 0.0394(8) Uani 1 2 i d . . .
N8 N 0.2677(4) 0.4518(3) 0.7324(2) 0.0412(8) Uani 1 2 i d . . .
N9 N 0.4612(4) 0.2559(3) 0.5774(2) 0.0384(8) Uani 1 2 i d . . .
N10 N 0.3279(4) 0.1632(3) 0.7657(2) 0.0381(8) Uani 1 2 i d . . .
C1 C 0.5338(6) 0.2646(4) 0.9809(3) 0.0474(11) Uani 1 2 i d . . .
C2 C 0.4998(6) 0.3031(4) 1.0861(3) 0.0527(12) Uani 1 2 i d . . .
C3 C 0.3717(6) 0.4109(4) 1.1072(3) 0.0514(12) Uani 1 2 i d . . .
C4 C 0.2766(5) 0.4816(4) 1.0216(3) 0.0427(10) Uani 1 2 i d . . .
C5 C 0.3188(5) 0.4367(3) 0.9186(3) 0.0361(9) Uani 1 2 i d . . .
C6 C 0.2225(5) 0.5043(3) 0.8294(3) 0.0385(9) Uani 1 2 i d . . .
C7 C 0.0904(5) 0.6164(3) 0.8449(3) 0.0448(10) Uani 1 2 i d . . .
C8 C -0.0022(6) 0.6772(4) 0.7554(4) 0.0574(13) Uani 1 2 i d . . .
C9 C 0.0426(5) 0.6250(4) 0.6584(4) 0.0567(12) Uani 1 2 i d . . .
C10 C 0.1770(6) 0.5120(4) 0.6496(3) 0.0501(11) Uani 1 2 i d . . .
C11 C 0.1404(6) 0.5983(4) 1.0354(4) 0.0577(13) Uani 1 2 i d . . .
C12 C 0.0532(6) 0.6611(4) 0.9513(4) 0.0550(13) Uani 1 2 i d . . .
C13 C 0.5287(6) 0.3043(4) 0.4844(3) 0.0482(11) Uani 1 2 i d . . .
C14 C 0.5069(6) 0.2753(4) 0.3817(3) 0.0511(12) Uani 1 2 i d . . .
C15 C 0.4148(6) 0.1918(4) 0.3754(4) 0.0513(12) Uani 1 2 i d . . .
C16 C 0.3395(5) 0.1391(4) 0.4723(3) 0.0453(11) Uani 1 2 i d . . .
C17 C 0.3671(5) 0.1748(3) 0.5719(3) 0.0362(9) Uani 1 2 i d . . .
C18 C 0.2959(5) 0.1249(3) 0.6739(3) 0.0371(9) Uani 1 2 i d . . .
C19 C 0.1979(5) 0.0393(4) 0.6731(3) 0.0467(11) Uani 1 2 i d . . .
C20 C 0.1327(6) -0.0080(4) 0.7755(4) 0.0595(13) Uani 1 2 i d . . .
C21 C 0.1697(6) 0.0272(4) 0.8685(4) 0.0589(13) Uani 1 2 i d . . .
C22 C 0.2683(6) 0.1127(4) 0.8607(3) 0.0492(11) Uani 1 2 i d . . .
C23 C 0.2422(6) 0.0501(4) 0.4754(4) 0.0532(12) Uani 1 2 i d . . .
C24 C 0.1748(6) 0.0033(4) 0.5699(4) 0.0556(12) Uani 1 2 i d . . .
H1 H 0.622(4) 0.184(3) 0.969(2) 0.052(12) Uiso 1 2 i d . . .
H2 H 0.568(4) 0.243(3) 1.152(2) 0.051(11) Uiso 1 2 i d . . .
H3 H 0.349(4) 0.436(3) 1.181(2) 0.038(10) Uiso 1 2 i d . . .
H4 H -0.105(5) 0.760(4) 0.764(3) 0.082(14) Uiso 1 2 i d . . .
H5 H -0.004(4) 0.665(3) 0.585(2) 0.051(11) Uiso 1 2 i d . . .
H6 H 0.207(4) 0.476(3) 0.579(2) 0.052(12) Uiso 1 2 i d . . .
H7 H 0.112(5) 0.624(3) 1.114(3) 0.078(14) Uiso 1 2 i d . . .
H8 H -0.035(5) 0.738(4) 0.961(3) 0.081(15) Uiso 1 2 i d . . .
H9 H 0.598(4) 0.367(3) 0.489(2) 0.049(11) Uiso 1 2 i d . . .
H10 H 0.565(4) 0.306(3) 0.313(3) 0.058(12) Uiso 1 2 i d . . .
H11 H 0.402(6) 0.164(4) 0.304(3) 0.122(19) Uiso 1 2 i d . . .
H12 H 0.069(6) -0.065(4) 0.773(3) 0.088(17) Uiso 1 2 i d . . .
H13 H 0.129(5) -0.005(4) 0.941(3) 0.078(14) Uiso 1 2 i d . . .
H14 H 0.299(4) 0.137(3) 0.929(2) 0.040(10) Uiso 1 2 i d . . .
H15 H 0.230(5) 0.025(3) 0.402(3) 0.070(13) Uiso 1 2 i d . . .
H16 H 0.106(4) -0.065(3) 0.576(2) 0.049(11) Uiso 1 2 i d . . .

loop_
_atom_site_aniso_label
_atom_site_aniso_U_11
_atom_site_aniso_U_22
_atom_site_aniso_U_33
_atom_site_aniso_U_23
_atom_site_aniso_U_13
_atom_site_aniso_U_12
Co1 0.0414(3) 0.0302(3) 0.0322(3) -0.0053(2) -0.0050(2) -0.0071(2)
N1 0.048(3) 0.042(2) 0.065(2) -0.0087(17) -0.004(2) -0.008(2)
N2 0.059(3) 0.053(3) 0.067(3) -0.0014(19) -0.015(2) -0.019(3)
N3 0.061(4) 0.112(4) 0.228(6) 0.007(4) -0.002(4) -0.026(3)
N4 0.058(3) 0.043(2) 0.065(2) 0.0026(18) -0.0026(19) -0.009(2)
N5 0.050(2) 0.043(2) 0.049(2) -0.0153(18) -0.0013(18) 0.003(2)
N6 0.097(4) 0.049(3) 0.080(3) 0.012(2) 0.004(2) -0.002(2)
N7 0.047(2) 0.0351(19) 0.0360(18) -0.0056(15) -0.0074(16) -0.0096(17)
N8 0.044(2) 0.0377(19) 0.0379(18) -0.0018(15) -0.0111(16) -0.0040(17)
N9 0.043(2) 0.0328(19) 0.0359(18) -0.0035(14) -0.0033(16) -0.0070(16)
N10 0.035(2) 0.0384(19) 0.0348(18) -0.0072(15) 0.0017(15) -0.0016(16)
C1 0.052(3) 0.043(3) 0.042(3) 0.001(2) -0.014(2) -0.006(2)
C2 0.070(4) 0.055(3) 0.037(3) -0.002(2) -0.013(2) -0.021(3)
C3 0.066(3) 0.061(3) 0.035(2) -0.016(2) 0.002(2) -0.029(3)
C4 0.051(3) 0.039(2) 0.043(2) -0.0116(19) 0.005(2) -0.020(2)
C5 0.037(2) 0.035(2) 0.038(2) -0.0070(18) 0.0026(18) -0.0134(19)
C6 0.036(2) 0.032(2) 0.046(2) -0.0049(18) -0.0030(19) -0.0082(19)
C7 0.042(3) 0.031(2) 0.061(3) -0.006(2) -0.001(2) -0.010(2)
C8 0.043(3) 0.038(3) 0.080(3) -0.003(2) -0.010(3) 0.004(2)
C9 0.044(3) 0.049(3) 0.066(3) -0.001(3) -0.014(2) 0.006(2)
C10 0.054(3) 0.045(3) 0.048(3) -0.003(2) -0.010(2) -0.009(2)
C11 0.065(4) 0.056(3) 0.054(3) -0.018(3) 0.007(3) -0.021(3)
C12 0.050(3) 0.041(3) 0.071(3) -0.023(2) 0.006(3) -0.006(2)
C13 0.063(3) 0.037(3) 0.041(3) -0.003(2) -0.001(2) -0.011(2)
C14 0.064(3) 0.051(3) 0.034(3) 0.001(2) -0.007(2) -0.012(2)
C15 0.058(3) 0.045(3) 0.044(3) -0.010(2) -0.011(2) 0.000(2)
C16 0.038(3) 0.041(2) 0.050(3) -0.009(2) -0.013(2) 0.003(2)
C17 0.036(2) 0.033(2) 0.037(2) -0.0041(18) -0.0121(18) -0.0013(19)
C18 0.031(2) 0.029(2) 0.047(2) -0.0086(18) -0.0022(19) -0.0022(18)
C19 0.036(3) 0.045(3) 0.058(3) -0.001(2) -0.010(2) -0.010(2)
C20 0.052(3) 0.048(3) 0.078(4) -0.004(3) -0.002(3) -0.017(3)
C21 0.056(3) 0.058(3) 0.060(3) -0.001(3) 0.006(3) -0.019(3)
C22 0.048(3) 0.052(3) 0.045(3) -0.011(2) 0.003(2) -0.011(2)
C23 0.051(3) 0.055(3) 0.057(3) -0.012(3) -0.019(3) -0.012(2)
C24 0.045(3) 0.052(3) 0.077(3) -0.014(3) -0.016(3) -0.016(2)

loop_
_geom_bond_atom_site_label_1
_geom_bond_atom_site_label_2
_geom_bond_distance
_geom_bond_site_symmetry_2
_geom_bond_publ_flag
Co1 N1 2.056(4) . ?
Co1 N9 2.077(3) . ?
Co1 N4 2.082(3) . ?
Co1 N7 2.099(3) . ?
Co1 N10 2.110(3) . ?
Co1 N8 2.111(3) . ?
N1 N2 1.182(5) . ?
N2 N3 1.176(5) . ?
N4 N5 1.171(4) . ?
N5 N6 1.175(4) . ?
N7 C1 1.319(4) . ?
N7 C5 1.364(4) . ?
N8 C10 1.333(4) . ?
N8 C6 1.366(4) . ?
N9 C13 1.329(4) . ?
N9 C17 1.358(4) . ?
N10 C22 1.332(4) . ?
N10 C18 1.352(4) . ?
C1 C2 1.395(5) . ?
C2 C3 1.358(5) . ?
C3 C4 1.407(5) . ?
C4 C5 1.397(4) . ?
C4 C11 1.440(5) . ?
C5 C6 1.437(4) . ?
C6 C7 1.392(4) . ?
C7 C8 1.408(5) . ?
C7 C12 1.435(5) . ?
C8 C9 1.363(5) . ?
C9 C10 1.399(5) . ?
C11 C12 1.338(5) . ?
C13 C14 1.402(5) . ?
C14 C15 1.370(6) . ?
C15 C16 1.413(5) . ?
C16 C17 1.412(5) . ?
C16 C23 1.433(5) . ?
C17 C18 1.434(5) . ?
C18 C19 1.413(5) . ?
C19 C20 1.407(6) . ?
C19 C24 1.445(5) . ?
C20 C21 1.366(6) . ?
C21 C22 1.401(6) . ?
C23 C24 1.335(5) . ?
